data_7711140
loop_
_publ_author_name
'Griffin, Samuel E.'
'Adamczyk, Olivia V.'
'Schafer, Laurel L.'

_publ_section_title
;
 Vanadium Pyridonates: Dimerization, Redox Behaviour, and Metal-Ligand
 Cooperativity
;
_journal_name_full 'Dalton Transactions'
_journal_paper_doi 10.1039/D2DT02177C
_journal_year 2022
_chemical_formula_moiety 'C20 H25 N4 O3 V'
_chemical_formula_sum 'C20 H25 N4 O3 V'
_chemical_formula_weight 420.38
_chemical_properties_physical Air-sensitive,Moisture-sensitive,Oxygen-sensitive
_space_group_crystal_system triclinic
_space_group_IT_number 2
_space_group_name_Hall '-P 1'
_space_group_name_H-M_alt 'P -1'
_atom_sites_solution_hydrogens geom
_atom_sites_solution_primary dual
_audit_creation_date 2021-02-09
_audit_creation_method
;
Olex2 1.2
(compiled 2018.05.29 svn.r3508 for OlexSys, GUI svn.r5506)
;
_audit_update_record
;
2021-02-12 deposited with the CCDC.	2022-08-30 downloaded from the CCDC.
;
_cell_angle_alpha 83.967(2)
_cell_angle_beta 80.205(2)
_cell_angle_gamma 78.645(2)
_cell_formula_units_Z 2
_cell_length_a 8.9979(5)
_cell_length_b 9.5099(6)
_cell_length_c 12.4283(8)
_cell_measurement_reflns_used 9985
_cell_measurement_temperature 100
_cell_measurement_theta_max 29.64
_cell_measurement_theta_min 2.65
_cell_volume 1024.64(11)
_computing_cell_refinement 'SAINT V8.38A (?, 2016)'
_computing_data_reduction 'SAINT V8.38A (?, 2016)'
_computing_molecular_graphics 'Olex2 (Dolomanov et al., 2009)'
_computing_publication_material 'Olex2 (Dolomanov et al., 2009)'
_computing_structure_refinement 'ShelXL (Sheldrick, 2015)'
_computing_structure_solution 'ShelXT (Sheldrick, 2015)'
_diffrn_ambient_temperature 100
_diffrn_detector 'Bruker APEX2 area detector'
_diffrn_detector_area_resol_mean 7.9
_diffrn_detector_type 'CCD area detector'
_diffrn_measured_fraction_theta_full 1.000
_diffrn_measured_fraction_theta_max 0.996
_diffrn_measurement_device 'Bruker-Nonius Kappa diffractometer'
_diffrn_measurement_device_type 'Bruker APEX II area detector'
_diffrn_measurement_method '\w and \f scans'
_diffrn_radiation_monochromator 'mirror optics'
_diffrn_radiation_probe x-ray
_diffrn_radiation_type MoK\a
_diffrn_radiation_wavelength 0.71073
_diffrn_reflns_av_R_equivalents 0.0247
_diffrn_reflns_av_unetI/netI 0.0371
_diffrn_reflns_Laue_measured_fraction_full 1.000
_diffrn_reflns_Laue_measured_fraction_max 0.996
_diffrn_reflns_limit_h_max 12
_diffrn_reflns_limit_h_min -12
_diffrn_reflns_limit_k_max 13
_diffrn_reflns_limit_k_min -13
_diffrn_reflns_limit_l_max 17
_diffrn_reflns_limit_l_min -17
_diffrn_reflns_number 10140
_diffrn_reflns_point_group_measured_fraction_full 1.000
_diffrn_reflns_point_group_measured_fraction_max 0.996
_diffrn_reflns_theta_full 25.242
_diffrn_reflns_theta_max 29.717
_diffrn_reflns_theta_min 1.667
_diffrn_source 'microfocus sealed X-ray tube'
_diffrn_source_type 'Incoatec I\ms'
_diffrn_standards_number 0
_exptl_absorpt_coefficient_mu 0.512
_exptl_absorpt_correction_T_max 0.745909
_exptl_absorpt_correction_T_min 0.609115
_exptl_absorpt_correction_type multi-scan
_exptl_absorpt_process_details
;
 TWINABS-2012/1 (Bruker,2012) was used for absorption correction.

Final HKLF 4 output contains 62864 reflections, Rint = 0.0407
 (28532 with I > 3sig(I), Rint = 0.0342)
;
_exptl_crystal_colour pink
_exptl_crystal_colour_primary pink
_exptl_crystal_density_diffrn 1.363
_exptl_crystal_description irregular
_exptl_crystal_F_000 440
_exptl_crystal_recrystallization_method 'Re-crystallisation from solvent: hexanes'
_exptl_crystal_size_max 0.3
_exptl_crystal_size_mid 0.15
_exptl_crystal_size_min 0.14
_refine_diff_density_max 0.593
_refine_diff_density_min -0.372
_refine_diff_density_rms 0.065
_refine_ls_extinction_method none
_refine_ls_goodness_of_fit_ref 1.073
_refine_ls_hydrogen_treatment constr
_refine_ls_matrix_type full
_refine_ls_number_parameters 258
_refine_ls_number_reflns 5809
_refine_ls_number_restraints 0
_refine_ls_restrained_S_all 1.073
_refine_ls_R_factor_all 0.0518
_refine_ls_R_factor_gt 0.0419
_refine_ls_shift/su_max 0.001
_refine_ls_shift/su_mean 0.000
_refine_ls_structure_factor_coef Fsqd
_refine_ls_weighting_details 'w=1/[\s^2^(Fo^2^)+(0.0599P)^2^+0.2972P] where P=(Fo^2^+2Fc^2^)/3'
_refine_ls_weighting_scheme calc
_refine_ls_wR_factor_gt 0.1097
_refine_ls_wR_factor_ref 0.1149
_reflns_Friedel_coverage 0.000
_reflns_number_gt 4828
_reflns_number_total 5809
_reflns_threshold_expression 'I > 2\s(I)'
_cod_data_source_file d2dt02177c3.cif
_cod_data_source_block ls771_a
_cod_database_code 7711140
_shelx_shelxl_version_number 2018/1
_shelx_space_group_comment
;
The symmetry employed for this shelxl refinement is uniquely defined
by the following loop, which should always be used as a source of
symmetry information in preference to the above space-group names.
They are only intended as comments.
;
_shelx_estimated_absorpt_t_max 0.932
_shelx_estimated_absorpt_t_min 0.862
_olex2_refinement_description
;
1. Fixed Uiso
 At 1.2 times of:
  All C(H) groups, All N(H) groups
 At 1.5 times of:
  All C(H,H,H) groups
2.a Ternary CH refined with riding coordinates:
 N4(H4)
2.b Aromatic/amide H refined with riding coordinates:
 C14(H14), C2(H2), C16(H16), C15(H15), C4(H4A), C3(H3), C8(H8), C10(H10), C9(H9)
2.c Idealised Me refined as rotating group:
 C18(H18A,H18B,H18C), C20(H20A,H20B,H20C), C19(H19A,H19B,H19C), C6(H6A,H6B,
 H6C), C12(H12A,H12B,H12C)
;
_olex2_diffrn_ambient_temperature_device 'Oxford Cryosystems'
_olex2_submission_special_instructions 'No special instructions were received'

loop_
_space_group_symop_operation_xyz
'x, y, z'
'-x, -y, -z'

loop_
_atom_site_label
_atom_site_type_symbol
_atom_site_fract_x
_atom_site_fract_y
_atom_site_fract_z
_atom_site_U_iso_or_equiv
_atom_site_adp_type
_atom_site_occupancy
_atom_site_site_symmetry_order
_atom_site_calc_flag
_atom_site_refinement_flags_posn
_atom_site_refinement_flags_adp
_atom_site_refinement_flags_occupancy
_atom_site_disorder_assembly
_atom_site_disorder_group
V1 V 0.35780(3) 0.40108(2) 0.20642(2) 0.01830(8) Uani 1 1 d . . . . .
O1 O 0.26764(13) 0.21995(11) 0.25917(8) 0.0224(2) Uani 1 1 d . . . . .
O2 O 0.15169(13) 0.49554(11) 0.15498(9) 0.0242(2) Uani 1 1 d . . . . .
O3 O 0.55044(13) 0.48131(11) 0.12378(9) 0.0239(2) Uani 1 1 d . . . . .
N3 N 0.57649(14) 0.30775(13) 0.25448(10) 0.0190(2) Uani 1 1 d . . . . .
N1 N 0.25388(15) 0.37935(13) 0.37919(10) 0.0220(3) Uani 1 1 d . . . . .
N4 N 0.40389(16) 0.29588(13) 0.05275(10) 0.0219(3) Uani 1 1 d . . . . .
H4 H 0.429842 0.371365 -0.005946 0.026 Uiso 1 1 calc R . . . .
N2 N 0.28494(17) 0.63035(14) 0.21790(11) 0.0254(3) Uani 1 1 d . . . . .
C13 C 0.64787(18) 0.39453(16) 0.17803(12) 0.0217(3) Uani 1 1 d . . . . .
C1 C 0.22081(17) 0.25233(16) 0.36021(12) 0.0206(3) Uani 1 1 d . . . . .
C17 C 0.65887(18) 0.20409(15) 0.31504(12) 0.0219(3) Uani 1 1 d . . . . .
C14 C 0.80752(19) 0.38550(18) 0.16165(13) 0.0263(3) Uani 1 1 d . . . . .
H14 H 0.856215 0.449530 0.109963 0.032 Uiso 1 1 calc R . . . .
C2 C 0.14636(19) 0.16781(17) 0.44376(13) 0.0259(3) Uani 1 1 d . . . . .
H2 H 0.123049 0.078847 0.429874 0.031 Uiso 1 1 calc R . . . .
C16 C 0.81687(19) 0.18725(17) 0.29971(13) 0.0252(3) Uani 1 1 d . . . . .
H16 H 0.875084 0.112970 0.340710 0.030 Uiso 1 1 calc R . . . .
C7 C 0.15922(19) 0.62548(16) 0.17318(13) 0.0256(3) Uani 1 1 d . . . . .
C5 C 0.2190(2) 0.42679(17) 0.48062(13) 0.0265(3) Uani 1 1 d . . . . .
C15 C 0.89087(19) 0.27997(18) 0.22359(14) 0.0267(3) Uani 1 1 d . . . . .
H15 H 0.999323 0.270133 0.214539 0.032 Uiso 1 1 calc R . . . .
C18 C 0.5718(2) 0.11265(18) 0.39773(14) 0.0283(3) Uani 1 1 d . . . . .
H18A H 0.506309 0.172830 0.453096 0.042 Uiso 1 1 calc GR . . . .
H18B H 0.644099 0.038903 0.433070 0.042 Uiso 1 1 calc GR . . . .
H18C H 0.507994 0.066240 0.361281 0.042 Uiso 1 1 calc GR . . . .
C20 C 0.5384(2) 0.17751(17) 0.04342(14) 0.0292(3) Uani 1 1 d . . . . .
H20A H 0.631490 0.215845 0.044651 0.044 Uiso 1 1 calc GR . . . .
H20B H 0.547307 0.132934 -0.025541 0.044 Uiso 1 1 calc GR . . . .
H20C H 0.525521 0.105353 0.104976 0.044 Uiso 1 1 calc GR . . . .
C19 C 0.2719(2) 0.24584(18) 0.02306(14) 0.0292(3) Uani 1 1 d . . . . .
H19A H 0.247749 0.164282 0.073567 0.044 Uiso 1 1 calc GR . . . .
H19B H 0.297551 0.215758 -0.051926 0.044 Uiso 1 1 calc GR . . . .
H19C H 0.182779 0.324280 0.027826 0.044 Uiso 1 1 calc GR . . . .
C4 C 0.1450(2) 0.34789(19) 0.56606(14) 0.0316(4) Uani 1 1 d . . . . .
H4A H 0.119577 0.381894 0.637281 0.038 Uiso 1 1 calc R . . . .
C3 C 0.1084(2) 0.21845(19) 0.54641(14) 0.0306(4) Uani 1 1 d . . . . .
H3 H 0.056671 0.164461 0.604447 0.037 Uiso 1 1 calc R . . . .
C11 C 0.3168(2) 0.75675(18) 0.23831(14) 0.0343(4) Uani 1 1 d . . . . .
C8 C 0.0548(2) 0.75157(19) 0.14926(15) 0.0351(4) Uani 1 1 d . . . . .
H8 H -0.034118 0.748125 0.118622 0.042 Uiso 1 1 calc R . . . .
C6 C 0.2652(2) 0.56410(19) 0.49767(15) 0.0352(4) Uani 1 1 d . . . . .
H6A H 0.374717 0.558985 0.470265 0.053 Uiso 1 1 calc GR . . . .
H6B H 0.245469 0.579335 0.575979 0.053 Uiso 1 1 calc GR . . . .
H6C H 0.205678 0.644191 0.457974 0.053 Uiso 1 1 calc GR . . . .
C10 C 0.2164(3) 0.88409(18) 0.21711(15) 0.0422(5) Uani 1 1 d . . . . .
H10 H 0.236582 0.973301 0.233376 0.051 Uiso 1 1 calc R . . . .
C9 C 0.0869(3) 0.87982(19) 0.17210(16) 0.0436(5) Uani 1 1 d . . . . .
H9 H 0.019143 0.966957 0.156751 0.052 Uiso 1 1 calc R . . . .
C12 C 0.4638(3) 0.7538(2) 0.28040(18) 0.0482(6) Uani 1 1 d . . . . .
H12A H 0.520273 0.654658 0.285225 0.072 Uiso 1 1 calc GR . . . .
H12B H 0.441131 0.790901 0.353174 0.072 Uiso 1 1 calc GR . . . .
H12C H 0.526104 0.813819 0.230344 0.072 Uiso 1 1 calc GR . . . .

loop_
_atom_site_aniso_label
_atom_site_aniso_U_11
_atom_site_aniso_U_22
_atom_site_aniso_U_33
_atom_site_aniso_U_23
_atom_site_aniso_U_13
_atom_site_aniso_U_12
V1 0.01799(14) 0.01692(12) 0.02018(13) 0.00031(8) -0.00280(9) -0.00470(9)
O1 0.0247(6) 0.0219(5) 0.0214(5) 0.0006(4) -0.0030(4) -0.0076(4)
O2 0.0220(6) 0.0202(5) 0.0304(6) -0.0008(4) -0.0061(4) -0.0026(4)
O3 0.0199(5) 0.0242(5) 0.0277(6) 0.0065(4) -0.0054(4) -0.0070(4)
N3 0.0176(6) 0.0199(5) 0.0197(6) 0.0004(4) -0.0033(5) -0.0049(5)
N1 0.0198(6) 0.0226(6) 0.0225(6) -0.0009(5) -0.0022(5) -0.0025(5)
N4 0.0249(7) 0.0206(6) 0.0205(6) -0.0002(4) -0.0015(5) -0.0075(5)
N2 0.0310(7) 0.0200(6) 0.0252(6) -0.0017(5) -0.0008(5) -0.0078(5)
C13 0.0224(7) 0.0211(6) 0.0229(7) 0.0002(5) -0.0038(6) -0.0075(6)
C1 0.0169(7) 0.0227(7) 0.0217(7) 0.0015(5) -0.0040(5) -0.0032(5)
C17 0.0222(7) 0.0201(6) 0.0233(7) -0.0010(5) -0.0046(6) -0.0030(6)
C14 0.0223(8) 0.0289(7) 0.0287(8) 0.0019(6) -0.0033(6) -0.0094(6)
C2 0.0232(8) 0.0275(7) 0.0265(8) 0.0051(6) -0.0027(6) -0.0078(6)
C16 0.0220(8) 0.0256(7) 0.0271(8) -0.0007(6) -0.0055(6) -0.0017(6)
C7 0.0270(8) 0.0222(7) 0.0245(7) -0.0005(5) 0.0013(6) -0.0026(6)
C5 0.0256(8) 0.0268(7) 0.0252(7) -0.0046(6) -0.0021(6) -0.0003(6)
C15 0.0193(7) 0.0311(8) 0.0303(8) -0.0040(6) -0.0024(6) -0.0062(6)
C18 0.0240(8) 0.0279(8) 0.0303(8) 0.0083(6) -0.0046(6) -0.0035(6)
C20 0.0322(9) 0.0257(7) 0.0275(8) -0.0063(6) -0.0005(7) -0.0012(7)
C19 0.0357(9) 0.0299(8) 0.0258(8) -0.0033(6) -0.0055(7) -0.0139(7)
C4 0.0307(9) 0.0384(9) 0.0222(7) -0.0024(6) 0.0012(6) -0.0019(7)
C3 0.0255(8) 0.0364(9) 0.0258(8) 0.0058(6) 0.0006(6) -0.0043(7)
C11 0.0517(12) 0.0268(8) 0.0254(8) -0.0059(6) 0.0076(7) -0.0185(8)
C8 0.0340(10) 0.0288(8) 0.0343(9) 0.0019(7) 0.0020(7) 0.0055(7)
C6 0.0451(11) 0.0322(8) 0.0282(8) -0.0086(7) -0.0037(8) -0.0050(8)
C10 0.0701(15) 0.0206(7) 0.0303(9) -0.0066(6) 0.0179(9) -0.0140(8)
C9 0.0581(14) 0.0221(8) 0.0359(10) 0.0013(7) 0.0161(9) 0.0063(8)
C12 0.0636(15) 0.0520(12) 0.0399(11) -0.0115(9) -0.0009(10) -0.0387(11)

loop_
_atom_type_symbol
_atom_type_description
_atom_type_scat_dispersion_real
_atom_type_scat_dispersion_imag
_atom_type_scat_source
C C 0.0033 0.0016 'International Tables Vol C Tables 4.2.6.8 and 6.1.1.4'
H H 0.0000 0.0000 'International Tables Vol C Tables 4.2.6.8 and 6.1.1.4'
N N 0.0061 0.0033 'International Tables Vol C Tables 4.2.6.8 and 6.1.1.4'
O O 0.0106 0.0060 'International Tables Vol C Tables 4.2.6.8 and 6.1.1.4'
V V 0.3005 0.5294 'International Tables Vol C Tables 4.2.6.8 and 6.1.1.4'

loop_
_geom_angle_atom_site_label_1
_geom_angle_atom_site_label_2
_geom_angle_atom_site_label_3
_geom_angle
_geom_angle_site_symmetry_1
_geom_angle_site_symmetry_3
_geom_angle_publ_flag
O1 V1 O2 88.88(4) . . ?
O1 V1 O3 145.40(4) . . ?
O1 V1 N3 93.05(5) . . ?
O1 V1 N1 62.60(4) . . ?
O1 V1 N4 80.48(4) . . ?
O1 V1 N2 136.79(5) . . ?
O1 V1 C13 121.21(5) . . ?
O1 V1 C1 30.56(4) . . ?
O1 V1 C7 114.40(5) . . ?
O2 V1 O3 115.36(4) . . ?
O2 V1 N3 177.71(5) . . ?
O2 V1 N1 93.45(5) . . ?
O2 V1 N4 84.47(5) . . ?
O2 V1 N2 62.52(5) . . ?
O2 V1 C13 145.84(5) . . ?
O2 V1 C1 91.10(5) . . ?
O2 V1 C7 30.44(5) . . ?
O3 V1 N3 62.36(4) . . ?
O3 V1 N1 134.09(5) . . ?
O3 V1 N4 77.96(5) . . ?
O3 V1 N2 77.78(5) . . ?
O3 V1 C13 30.49(4) . . ?
O3 V1 C1 153.11(5) . . ?
O3 V1 C7 97.08(5) . . ?
N3 V1 N1 88.54(5) . . ?
N3 V1 N4 94.62(5) . . ?
N3 V1 N2 116.54(5) . . ?
N3 V1 C13 31.88(5) . . ?
N3 V1 C1 91.19(5) . . ?
N3 V1 C7 148.51(5) . . ?
N1 V1 C13 113.85(5) . . ?
N1 V1 C1 32.04(5) . . ?
N1 V1 C7 90.76(5) . . ?
N4 V1 N1 143.07(5) . . ?
N4 V1 C13 85.13(5) . . ?
N4 V1 C1 111.03(5) . . ?
N4 V1 C7 104.49(5) . . ?
N2 V1 N1 86.13(5) . . ?
N2 V1 N4 124.04(5) . . ?
N2 V1 C13 97.76(5) . . ?
N2 V1 C1 113.27(5) . . ?
N2 V1 C7 32.10(5) . . ?
C1 V1 C13 122.96(5) . . ?
C7 V1 C13 124.39(5) . . ?
C7 V1 C1 104.56(5) . . ?
C1 O1 V1 96.50(9) . . ?
C7 O2 V1 95.57(10) . . ?
C13 O3 V1 94.96(9) . . ?
C13 N3 V1 91.16(9) . . ?
C13 N3 C17 120.51(13) . . ?
C17 N3 V1 147.97(11) . . ?
C1 N1 V1 88.40(9) . . ?
C5 N1 V1 151.14(11) . . ?
C5 N1 C1 120.39(14) . . ?
V1 N4 H4 105.6 . . ?
C20 N4 V1 114.76(10) . . ?
C20 N4 H4 105.6 . . ?
C19 N4 V1 115.23(10) . . ?
C19 N4 H4 105.6 . . ?
C19 N4 C20 109.02(13) . . ?
C7 N2 V1 89.77(9) . . ?
C11 N2 V1 148.78(14) . . ?
C11 N2 C7 120.99(15) . . ?
O3 C13 V1 54.55(8) . . ?
O3 C13 N3 111.50(14) . . ?
O3 C13 C14 126.56(14) . . ?
N3 C13 V1 56.96(8) . . ?
N3 C13 C14 121.92(14) . . ?
C14 C13 V1 177.85(11) . . ?
O1 C1 V1 52.94(7) . . ?
O1 C1 N1 112.49(13) . . ?
O1 C1 C2 125.94(14) . . ?
N1 C1 V1 59.55(8) . . ?
N1 C1 C2 121.56(14) . . ?
C2 C1 V1 178.82(12) . . ?
N3 C17 C16 119.96(14) . . ?
N3 C17 C18 117.35(14) . . ?
C16 C17 C18 122.69(14) . . ?
C13 C14 H14 121.3 . . ?
C15 C14 C13 117.31(15) . . ?
C15 C14 H14 121.3 . . ?
C1 C2 H2 121.2 . . ?
C3 C2 C1 117.63(15) . . ?
C3 C2 H2 121.2 . . ?
C17 C16 H16 120.1 . . ?
C17 C16 C15 119.77(15) . . ?
C15 C16 H16 120.1 . . ?
O2 C7 V1 53.99(8) . . ?
O2 C7 N2 112.06(14) . . ?
O2 C7 C8 126.59(17) . . ?
N2 C7 V1 58.13(8) . . ?
N2 C7 C8 121.34(16) . . ?
C8 C7 V1 176.74(13) . . ?
N1 C5 C4 120.45(15) . . ?
N1 C5 C6 117.93(15) . . ?
C4 C5 C6 121.61(15) . . ?
C14 C15 C16 120.45(15) . . ?
C14 C15 H15 119.8 . . ?
C16 C15 H15 119.8 . . ?
C17 C18 H18A 109.5 . . ?
C17 C18 H18B 109.5 . . ?
C17 C18 H18C 109.5 . . ?
H18A C18 H18B 109.5 . . ?
H18A C18 H18C 109.5 . . ?
H18B C18 H18C 109.5 . . ?
N4 C20 H20A 109.5 . . ?
N4 C20 H20B 109.5 . . ?
N4 C20 H20C 109.5 . . ?
H20A C20 H20B 109.5 . . ?
H20A C20 H20C 109.5 . . ?
H20B C20 H20C 109.5 . . ?
N4 C19 H19A 109.5 . . ?
N4 C19 H19B 109.5 . . ?
N4 C19 H19C 109.5 . . ?
H19A C19 H19B 109.5 . . ?
H19A C19 H19C 109.5 . . ?
H19B C19 H19C 109.5 . . ?
C5 C4 H4A 120.3 . . ?
C5 C4 C3 119.30(15) . . ?
C3 C4 H4A 120.3 . . ?
C2 C3 C4 120.65(16) . . ?
C2 C3 H3 119.7 . . ?
C4 C3 H3 119.7 . . ?
N2 C11 C10 119.8(2) . . ?
N2 C11 C12 117.68(18) . . ?
C10 C11 C12 122.49(18) . . ?
C7 C8 H8 121.4 . . ?
C9 C8 C7 117.2(2) . . ?
C9 C8 H8 121.4 . . ?
C5 C6 H6A 109.5 . . ?
C5 C6 H6B 109.5 . . ?
C5 C6 H6C 109.5 . . ?
H6A C6 H6B 109.5 . . ?
H6A C6 H6C 109.5 . . ?
H6B C6 H6C 109.5 . . ?
C11 C10 H10 120.3 . . ?
C9 C10 C11 119.49(17) . . ?
C9 C10 H10 120.3 . . ?
C8 C9 C10 121.12(18) . . ?
C8 C9 H9 119.4 . . ?
C10 C9 H9 119.4 . . ?
C11 C12 H12A 109.5 . . ?
C11 C12 H12B 109.5 . . ?
C11 C12 H12C 109.5 . . ?
H12A C12 H12B 109.5 . . ?
H12A C12 H12C 109.5 . . ?
H12B C12 H12C 109.5 . . ?

loop_
_geom_bond_atom_site_label_1
_geom_bond_atom_site_label_2
_geom_bond_distance
_geom_bond_site_symmetry_2
_geom_bond_publ_flag
V1 O1 2.0462(11) . ?
V1 O2 2.0692(11) . ?
V1 O3 2.0956(11) . ?
V1 N3 2.1488(12) . ?
V1 N1 2.1971(13) . ?
V1 N4 2.1884(13) . ?
V1 N2 2.1621(13) . ?
V1 C13 2.5627(16) . ?
V1 C1 2.5476(15) . ?
V1 C7 2.5459(16) . ?
O1 C1 1.3036(18) . ?
O2 C7 1.2960(19) . ?
O3 C13 1.3051(18) . ?
N3 C13 1.3537(19) . ?
N3 C17 1.3542(18) . ?
N1 C1 1.3522(19) . ?
N1 C5 1.3493(19) . ?
N4 H4 1.0000 . ?
N4 C20 1.479(2) . ?
N4 C19 1.477(2) . ?
N2 C7 1.353(2) . ?
N2 C11 1.348(2) . ?
C13 C14 1.403(2) . ?
C1 C2 1.405(2) . ?
C17 C16 1.381(2) . ?
C17 C18 1.494(2) . ?
C14 H14 0.9500 . ?
C14 C15 1.378(2) . ?
C2 H2 0.9500 . ?
C2 C3 1.376(2) . ?
C16 H16 0.9500 . ?
C16 C15 1.399(2) . ?
C7 C8 1.409(2) . ?
C5 C4 1.386(2) . ?
C5 C6 1.492(2) . ?
C15 H15 0.9500 . ?
C18 H18A 0.9800 . ?
C18 H18B 0.9800 . ?
C18 H18C 0.9800 . ?
C20 H20A 0.9800 . ?
C20 H20B 0.9800 . ?
C20 H20C 0.9800 . ?
C19 H19A 0.9800 . ?
C19 H19B 0.9800 . ?
C19 H19C 0.9800 . ?
C4 H4A 0.9500 . ?
C4 C3 1.390(3) . ?
C3 H3 0.9500 . ?
C11 C10 1.391(3) . ?
C11 C12 1.497(3) . ?
C8 H8 0.9500 . ?
C8 C9 1.375(3) . ?
C6 H6A 0.9800 . ?
C6 H6B 0.9800 . ?
C6 H6C 0.9800 . ?
C10 H10 0.9500 . ?
C10 C9 1.385(3) . ?
C9 H9 0.9500 . ?
C12 H12A 0.9800 . ?
C12 H12B 0.9800 . ?
C12 H12C 0.9800 . ?
